data_4313399
loop_
_publ_author_name
'Cristina Sens'
'Montserrat Rodr\'iguez'
'Isabel Romero'
'Antoni Llobet'
'Teodor Parella'
'Brian Patrick Sullivan'
'Jordi Benet-Buchholz'

_publ_contact_author
;
         Dr. Benet-Buchholz, Jordi
         BIS-ZA Strukturforschung X-Ray
         Geb. Q18, Raum 490
         BAYER AG
         D-51368 Leverkusen, Germany
;
_publ_contact_author_email jordi.benet-buchholz.jb@bayer-ag.de
_publ_contact_author_fax '049 214 30 50677'
_publ_contact_author_phone '049 214 30 65852'
_publ_section_title
;
 Synthesis, Structure, and Spectroscopic, Photochemical, Redox, and
 Catalytic Properties of Ruthenium(II) Isomeric Complexes Containing
 Dimethyl Sulfoxide, Chloro, and the Dinucleating Bis(2-pyridyl)pyrazole
 Ligands
;
_journal_name_full 'Inorganic Chemistry'
_journal_page_first 2040
_journal_page_last 2048
_journal_paper_doi 10.1021/ic026114o
_journal_volume 42
_journal_year 2003
_chemical_formula_sum 'C18 H26 Cl2 N4 O3 Ru S2'
_chemical_formula_weight 582.52
_chemical_name_common trans,cis-[RuCl2(Hbpp)(dmso)2]
_chemical_name_systematic
;
 ?
;
_space_group_IT_number 14
_symmetry_cell_setting monoclinic
_symmetry_space_group_name_Hall '-P 2yn'
_symmetry_space_group_name_H-M 'P 1 21/n 1'
_atom_sites_solution_hydrogens geom
_atom_sites_solution_primary direct
_atom_sites_solution_secondary difmap
_audit_creation_method SHELXL-97
_cell_angle_alpha 90.00
_cell_angle_beta 99.38(3)
_cell_angle_gamma 90.00
_cell_formula_units_Z 4
_cell_length_a 11.186(2)
_cell_length_b 13.902(3)
_cell_length_c 15.629(3)
_cell_measurement_temperature 298(2)
_cell_volume 2397.9(8)
_computing_cell_refinement 'Bruker XSCANS'
_computing_data_collection 'Bruker XSCANS Ver'
_computing_data_reduction 'Bruker SHELXTL'
_computing_molecular_graphics 'Bruker SHELXTL'
_computing_publication_material 'Bruker SHELXTL'
_computing_structure_refinement 'SHELXL-97 (Sheldrick, 1997)'
_computing_structure_solution 'SHELXS-97 (Sheldrick, 1990)'
_diffrn_ambient_temperature 298(2)
_diffrn_measured_fraction_theta_full 0.998
_diffrn_measured_fraction_theta_max 0.998
_diffrn_measurement_device_type 'Bruker P4'
_diffrn_measurement_method '\w scans'
_diffrn_radiation_monochromator graphite
_diffrn_radiation_source 'fine-focus sealed tube'
_diffrn_radiation_type MoK\a
_diffrn_radiation_wavelength 0.71073
_diffrn_reflns_av_R_equivalents 0.0233
_diffrn_reflns_av_sigmaI/netI 0.0342
_diffrn_reflns_limit_h_max 14
_diffrn_reflns_limit_h_min 0
_diffrn_reflns_limit_k_max 0
_diffrn_reflns_limit_k_min -18
_diffrn_reflns_limit_l_max 20
_diffrn_reflns_limit_l_min -20
_diffrn_reflns_number 5779
_diffrn_reflns_theta_full 27.50
_diffrn_reflns_theta_max 27.50
_diffrn_reflns_theta_min 2.09
_diffrn_standards_interval_count 97
_diffrn_standards_number 3
_exptl_absorpt_coefficient_mu 1.077
_exptl_crystal_colour orange
_exptl_crystal_density_diffrn 1.614
_exptl_crystal_density_method 'not measured'
_exptl_crystal_description cube
_exptl_crystal_F_000 1184
_exptl_crystal_size_max 0.2
_exptl_crystal_size_mid 0.2
_exptl_crystal_size_min 0.2
_refine_diff_density_max 0.529
_refine_diff_density_min -0.470
_refine_diff_density_rms 0.072
_refine_ls_extinction_method none
_refine_ls_goodness_of_fit_ref 1.027
_refine_ls_hydrogen_treatment mixed
_refine_ls_matrix_type full
_refine_ls_number_parameters 271
_refine_ls_number_reflns 5507
_refine_ls_number_restraints 0
_refine_ls_restrained_S_all 1.027
_refine_ls_R_factor_all 0.0534
_refine_ls_R_factor_gt 0.0338
_refine_ls_shift/su_max 0.001
_refine_ls_shift/su_mean 0.000
_refine_ls_structure_factor_coef Fsqd
_refine_ls_weighting_details 'calc w=1/[\s^2^(Fo^2^)+(0.0377P)^2^+1.6500P] where P=(Fo^2^+2Fc^2^)/3'
_refine_ls_weighting_scheme calc
_refine_ls_wR_factor_gt 0.0766
_refine_ls_wR_factor_ref 0.0858
_reflns_number_gt 4267
_reflns_number_total 5507
_reflns_threshold_expression >2sigma(I)
_cod_data_source_file ic026114osi20021220_050418_2.cif
_cod_data_source_block pag078
_cod_depositor_comments
;
The following automatic conversions were performed:

'_symmetry_cell_setting' value 'Monoclinic' changed to 'monoclinic'
according to the built-in table from CIF Core dictionary named
'cif_core.dic' version 2.4.1 from 2010-06-29.

Automatic conversion script
Id: cif_fix_values 1646 2011-03-28 12:23:43Z adriana 
;
_cod_database_code 4313399

loop_
_symmetry_equiv_pos_as_xyz
'x, y, z'
'-x+1/2, y+1/2, -z+1/2'
'-x, -y, -z'
'x-1/2, -y-1/2, z-1/2'

loop_
_atom_site_label
_atom_site_type_symbol
_atom_site_fract_x
_atom_site_fract_y
_atom_site_fract_z
_atom_site_U_iso_or_equiv
_atom_site_adp_type
_atom_site_occupancy
_atom_site_symmetry_multiplicity
_atom_site_calc_flag
_atom_site_refinement_flags
_atom_site_disorder_assembly
_atom_site_disorder_group
Ru1 Ru 0.22840(2) 0.218381(17) 0.436919(14) 0.03119(7) Uani 1 1 d . . .
Cl1 Cl 0.14261(8) 0.37345(6) 0.45509(5) 0.0478(2) Uani 1 1 d . . .
Cl2 Cl 0.29820(8) 0.05662(6) 0.41917(5) 0.0475(2) Uani 1 1 d . . .
S1 S 0.21097(7) 0.24802(7) 0.29277(5) 0.04168(19) Uani 1 1 d . . .
S2 S 0.42216(7) 0.27451(7) 0.46375(5) 0.04392(19) Uani 1 1 d . . .
N1 N 0.2052(2) 0.18663(17) 0.56926(15) 0.0329(5) Uani 1 1 d . . .
N2 N 0.0553(2) 0.16349(18) 0.42389(15) 0.0349(5) Uani 1 1 d . . .
N3 N -0.0324(2) 0.14331(19) 0.35725(16) 0.0375(6) Uani 1 1 d . . .
H3B H -0.0267 0.1537 0.3012 0.080 Uiso 1 1 d R . .
N4 N -0.2298(3) 0.0884(2) 0.23917(18) 0.0479(7) Uani 1 1 d . . .
O1 O 0.0878(2) 0.2281(2) 0.24239(15) 0.0654(8) Uani 1 1 d . . .
C14 C 0.2439(4) 0.3680(3) 0.2649(2) 0.0581(10) Uani 1 1 d . . .
H14A H 0.2342 0.3739 0.2030 0.080 Uiso 1 1 d R . .
H14B H 0.1893 0.4114 0.2868 0.080 Uiso 1 1 d R . .
H14C H 0.3258 0.3836 0.2899 0.080 Uiso 1 1 d R . .
C15 C 0.3145(4) 0.1837(3) 0.2386(2) 0.0658(11) Uani 1 1 d . . .
H15A H 0.3009 0.2005 0.1782 0.080 Uiso 1 1 d R . .
H15B H 0.3959 0.2004 0.2639 0.080 Uiso 1 1 d R . .
H15C H 0.3027 0.1158 0.2447 0.080 Uiso 1 1 d R . .
O2 O 0.4771(2) 0.3020(3) 0.38735(18) 0.0788(10) Uani 1 1 d . . .
C16 C 0.5280(3) 0.1919(3) 0.5224(3) 0.0624(11) Uani 1 1 d . . .
H16A H 0.6074 0.2201 0.5313 0.080 Uiso 1 1 d R . .
H16B H 0.5044 0.1782 0.5775 0.080 Uiso 1 1 d R . .
H16C H 0.5289 0.1333 0.4899 0.080 Uiso 1 1 d R . .
C17 C 0.4442(4) 0.3754(3) 0.5351(3) 0.0642(11) Uani 1 1 d . . .
H17A H 0.5276 0.3949 0.5434 0.080 Uiso 1 1 d R . .
H17B H 0.3940 0.4275 0.5103 0.080 Uiso 1 1 d R . .
H17C H 0.4225 0.3580 0.5900 0.080 Uiso 1 1 d R . .
C1 C 0.2828(3) 0.2001(2) 0.6434(2) 0.0413(7) Uani 1 1 d . . .
H1A H 0.3625 0.2237 0.6396 0.080 Uiso 1 1 d R . .
C2 C 0.2543(4) 0.1822(3) 0.7243(2) 0.0483(8) Uani 1 1 d . . .
H2A H 0.3132 0.1934 0.7752 0.080 Uiso 1 1 d R . .
C3 C 0.1417(3) 0.1484(3) 0.7318(2) 0.0498(8) Uani 1 1 d . . .
H3A H 0.1205 0.1360 0.7878 0.080 Uiso 1 1 d R . .
C4 C 0.0598(3) 0.1326(3) 0.6568(2) 0.0477(8) Uani 1 1 d . . .
H4A H -0.0198 0.1083 0.6596 0.080 Uiso 1 1 d R . .
C5 C 0.0938(3) 0.1518(2) 0.57717(18) 0.0348(6) Uani 1 1 d . . .
C6 C 0.0126(3) 0.1377(2) 0.49575(19) 0.0341(6) Uani 1 1 d . . .
C7 C -0.1042(3) 0.0997(2) 0.4745(2) 0.0383(7) Uani 1 1 d . . .
H7A H -0.1546 0.0751 0.5136 0.080 Uiso 1 1 d R . .
C8 C -0.1305(3) 0.1050(2) 0.3849(2) 0.0356(6) Uani 1 1 d . . .
C9 C -0.2381(3) 0.0774(2) 0.3236(2) 0.0380(7) Uani 1 1 d . . .
C10 C -0.3399(3) 0.0432(3) 0.3525(2) 0.0452(8) Uani 1 1 d . . .
H10A H -0.3416 0.0357 0.4134 0.080 Uiso 1 1 d R . .
C11 C -0.4394(3) 0.0195(3) 0.2917(3) 0.0565(9) Uani 1 1 d . . .
H11A H -0.5119 -0.0044 0.3098 0.080 Uiso 1 1 d R . .
C12 C -0.4337(4) 0.0305(3) 0.2055(3) 0.0596(10) Uani 1 1 d . . .
H12A H -0.5024 0.0147 0.1624 0.080 Uiso 1 1 d R . .
C13 C -0.3279(4) 0.0649(3) 0.1823(2) 0.0575(10) Uani 1 1 d . . .
H13A H -0.3248 0.0724 0.1216 0.080 Uiso 1 1 d R . .
O3 O 0.2532(4) 0.0901(4) 0.0364(4) 0.1303(17) Uani 1 1 d . . .
C18 C 0.3163(6) 0.1402(5) -0.0132(5) 0.121(3) Uani 1 1 d . . .
H18A H 0.3085 0.1081 -0.0682 0.080 Uiso 1 1 d R . .
H18B H 0.4003 0.1431 0.0123 0.080 Uiso 1 1 d R . .
H18C H 0.2844 0.2042 -0.0214 0.080 Uiso 1 1 d R . .

loop_
_atom_site_aniso_label
_atom_site_aniso_U_11
_atom_site_aniso_U_22
_atom_site_aniso_U_33
_atom_site_aniso_U_23
_atom_site_aniso_U_13
_atom_site_aniso_U_12
Ru1 0.03059(12) 0.03767(13) 0.02520(11) 0.00297(10) 0.00423(8) -0.00162(10)
Cl1 0.0525(5) 0.0450(4) 0.0456(4) 0.0021(3) 0.0067(4) 0.0081(4)
Cl2 0.0590(5) 0.0420(4) 0.0445(4) 0.0018(3) 0.0172(4) 0.0036(4)
S1 0.0399(4) 0.0580(5) 0.0272(3) 0.0086(3) 0.0055(3) -0.0043(4)
S2 0.0325(4) 0.0597(5) 0.0390(4) 0.0055(4) 0.0042(3) -0.0051(4)
N1 0.0381(13) 0.0324(12) 0.0279(11) 0.0013(10) 0.0043(10) 0.0017(10)
N2 0.0346(13) 0.0404(14) 0.0291(12) 0.0009(10) 0.0036(10) -0.0040(11)
N3 0.0360(13) 0.0450(15) 0.0305(12) 0.0004(11) 0.0026(10) -0.0061(11)
N4 0.0503(17) 0.0542(17) 0.0377(15) 0.0041(13) 0.0024(12) -0.0101(14)
O1 0.0510(15) 0.112(2) 0.0303(12) 0.0162(14) -0.0035(10) -0.0228(15)
C14 0.060(2) 0.067(3) 0.048(2) 0.0252(18) 0.0101(17) 0.0012(19)
C15 0.086(3) 0.081(3) 0.0359(18) 0.0000(19) 0.0250(19) 0.009(2)
O2 0.0450(15) 0.140(3) 0.0533(16) 0.0207(18) 0.0128(12) -0.0213(17)
C16 0.043(2) 0.078(3) 0.062(2) -0.006(2) -0.0035(17) 0.0154(19)
C17 0.053(2) 0.057(2) 0.078(3) -0.001(2) -0.004(2) -0.0148(19)
C1 0.0461(17) 0.0416(18) 0.0339(15) -0.0006(13) -0.0003(13) -0.0045(14)
C2 0.066(2) 0.0472(19) 0.0285(15) -0.0031(14) -0.0013(15) 0.0002(17)
C3 0.065(2) 0.055(2) 0.0318(16) 0.0018(15) 0.0152(15) 0.0037(18)
C4 0.051(2) 0.056(2) 0.0384(17) 0.0060(15) 0.0164(15) 0.0037(16)
C5 0.0396(16) 0.0344(15) 0.0310(14) 0.0013(12) 0.0073(12) 0.0043(13)
C6 0.0340(15) 0.0356(15) 0.0336(14) 0.0019(12) 0.0081(11) 0.0016(12)
C7 0.0350(15) 0.0418(17) 0.0387(16) 0.0033(13) 0.0079(12) -0.0009(13)
C8 0.0343(15) 0.0324(15) 0.0399(16) -0.0004(12) 0.0055(12) -0.0005(12)
C9 0.0402(16) 0.0315(15) 0.0408(16) 0.0001(12) 0.0025(13) -0.0001(13)
C10 0.0361(17) 0.051(2) 0.0482(19) -0.0011(15) 0.0064(14) -0.0028(15)
C11 0.0393(18) 0.069(3) 0.059(2) -0.0022(19) 0.0009(16) -0.0091(18)
C12 0.051(2) 0.067(3) 0.054(2) 0.0006(19) -0.0141(17) -0.0090(19)
C13 0.064(2) 0.065(2) 0.0390(18) 0.0044(17) -0.0065(16) -0.012(2)
O3 0.107(3) 0.118(4) 0.175(5) -0.018(3) 0.048(3) 0.008(3)
C18 0.123(5) 0.094(4) 0.168(7) 0.024(4) 0.088(5) 0.008(4)

loop_
_atom_type_symbol
_atom_type_description
_atom_type_scat_dispersion_real
_atom_type_scat_dispersion_imag
_atom_type_scat_source
C C 0.0033 0.0016 'International Tables Vol C Tables 4.2.6.8 and 6.1.1.4'
H H 0.0000 0.0000 'International Tables Vol C Tables 4.2.6.8 and 6.1.1.4'
N N 0.0061 0.0033 'International Tables Vol C Tables 4.2.6.8 and 6.1.1.4'
O O 0.0106 0.0060 'International Tables Vol C Tables 4.2.6.8 and 6.1.1.4'
S S 0.1246 0.1234 'International Tables Vol C Tables 4.2.6.8 and 6.1.1.4'
Cl Cl 0.1484 0.1585 'International Tables Vol C Tables 4.2.6.8 and 6.1.1.4'
Ru Ru -1.2594 0.8363 'International Tables Vol C Tables 4.2.6.8 and 6.1.1.4'

loop_
_geom_angle_atom_site_label_1
_geom_angle_atom_site_label_2
_geom_angle_atom_site_label_3
_geom_angle
_geom_angle_site_symmetry_1
_geom_angle_site_symmetry_3
_geom_angle_publ_flag
N2 Ru1 N1 76.27(10) . . ?
N2 Ru1 S1 92.40(7) . . ?
N1 Ru1 S1 168.30(7) . . ?
N2 Ru1 S2 174.92(7) . . ?
N1 Ru1 S2 98.75(7) . . ?
S1 Ru1 S2 92.63(4) . . ?
N2 Ru1 Cl1 87.52(8) . . ?
N1 Ru1 Cl1 87.58(7) . . ?
S1 Ru1 Cl1 89.03(3) . . ?
S2 Ru1 Cl1 93.29(4) . . ?
N2 Ru1 Cl2 87.71(8) . . ?
N1 Ru1 Cl2 90.64(7) . . ?
S1 Ru1 Cl2 91.84(3) . . ?
S2 Ru1 Cl2 91.40(3) . . ?
Cl1 Ru1 Cl2 175.18(3) . . ?
O1 S1 C14 104.74(18) . . ?
O1 S1 C15 105.7(2) . . ?
C14 S1 C15 100.2(2) . . ?
O1 S1 Ru1 114.32(10) . . ?
C14 S1 Ru1 115.23(13) . . ?
C15 S1 Ru1 115.06(14) . . ?
O2 S2 C17 105.6(2) . . ?
O2 S2 C16 104.6(2) . . ?
C17 S2 C16 99.9(2) . . ?
O2 S2 Ru1 116.62(12) . . ?
C17 S2 Ru1 114.53(14) . . ?
C16 S2 Ru1 113.85(15) . . ?
C1 N1 C5 116.4(3) . . ?
C1 N1 Ru1 129.2(2) . . ?
C5 N1 Ru1 114.33(18) . . ?
N3 N2 C6 106.3(2) . . ?
N3 N2 Ru1 135.38(19) . . ?
C6 N2 Ru1 118.3(2) . . ?
N2 N3 C8 111.3(2) . . ?
C13 N4 C9 116.3(3) . . ?
N1 C1 C2 123.6(3) . . ?
C3 C2 C1 119.7(3) . . ?
C2 C3 C4 118.4(3) . . ?
C3 C4 C5 119.3(3) . . ?
N1 C5 C4 122.7(3) . . ?
N1 C5 C6 114.8(2) . . ?
C4 C5 C6 122.5(3) . . ?
N2 C6 C7 110.4(3) . . ?
N2 C6 C5 116.2(3) . . ?
C7 C6 C5 133.4(3) . . ?
C8 C7 C6 104.9(3) . . ?
N3 C8 C7 107.1(3) . . ?
N3 C8 C9 121.2(3) . . ?
C7 C8 C9 131.7(3) . . ?
N4 C9 C10 123.7(3) . . ?
N4 C9 C8 115.6(3) . . ?
C10 C9 C8 120.8(3) . . ?
C9 C10 C11 118.3(3) . . ?
C12 C11 C10 119.3(4) . . ?
C11 C12 C13 118.5(3) . . ?
N4 C13 C12 123.9(3) . . ?

loop_
_geom_bond_atom_site_label_1
_geom_bond_atom_site_label_2
_geom_bond_distance
_geom_bond_site_symmetry_2
_geom_bond_publ_flag
Ru1 N2 2.061(2) . ?
Ru1 N1 2.171(2) . ?
Ru1 S1 2.2672(9) . ?
Ru1 S2 2.2773(9) . ?
Ru1 Cl1 2.3954(10) . ?
Ru1 Cl2 2.4113(10) . ?
S1 O1 1.497(3) . ?
S1 C14 1.778(4) . ?
S1 C15 1.782(4) . ?
S2 O2 1.480(3) . ?
S2 C17 1.783(4) . ?
S2 C16 1.790(4) . ?
N1 C1 1.343(4) . ?
N1 C5 1.361(4) . ?
N2 N3 1.338(3) . ?
N2 C6 1.339(4) . ?
N3 C8 1.353(4) . ?
N4 C13 1.335(4) . ?
N4 C9 1.346(4) . ?
C1 C2 1.377(4) . ?
C2 C3 1.366(5) . ?
C3 C4 1.383(5) . ?
C4 C5 1.385(4) . ?
C5 C6 1.451(4) . ?
C6 C7 1.398(4) . ?
C7 C8 1.384(4) . ?
C8 C9 1.462(4) . ?
C9 C10 1.377(4) . ?
C10 C11 1.381(5) . ?
C11 C12 1.368(5) . ?
C12 C13 1.380(6) . ?
O3 C18 1.328(6) . ?
